data_7003711
loop_
_publ_author_name
'Lee, Kajin'
'Clark, Timothy J.'
'Lough, Alan J.'
'Manners, Ian'

_publ_section_title
;
 Synthesis and dehydrocoupling reactivity of iron and ruthenium
 phosphine--borane complexes
;
_journal_issue 20
_journal_name_full 'Dalton Transactions'
_journal_page_first 2732
_journal_page_last 2740
_journal_paper_doi 10.1039/b718918d
_journal_year 2008
_chemical_formula_moiety 'C19 H18 B Fe O2 P'
_chemical_formula_sum 'C19 H18 B Fe O2 P'
_chemical_formula_weight 375.96
_chemical_name_systematic
;
?
;
_space_group_IT_number 14
_symmetry_cell_setting monoclinic
_symmetry_space_group_name_Hall '-P 2yn'
_symmetry_space_group_name_H-M 'P 1 21/n 1'
_atom_sites_solution_hydrogens geom
_atom_sites_solution_primary direct
_atom_sites_solution_secondary difmap
_audit_creation_method SHELXL-97
_cell_angle_alpha 90.00
_cell_angle_beta 102.900(2)
_cell_angle_gamma 90.00
_cell_formula_units_Z 4
_cell_length_a 13.1693(3)
_cell_length_b 9.8830(4)
_cell_length_c 13.8078(5)
_cell_measurement_reflns_used 12104
_cell_measurement_temperature 150(1)
_cell_measurement_theta_max 27.5
_cell_measurement_theta_min 2.6
_cell_volume 1751.76(10)
_computing_cell_refinement 'Denzo-SMN (Otwinowski & Minor, 1997)'
_computing_data_collection 'Collect (Nonius B.V., 1997-2002)'
_computing_data_reduction Denzo-SMN
_computing_molecular_graphics 'SHELXTL V6.1'
_computing_publication_material 'SHELXTL V6.1'
_computing_structure_refinement 'SHELXTL V6.1(Sheldrick, 2001)'
_computing_structure_solution 'SIR-92 (Altomare et al., 1994)'
_diffrn_ambient_temperature 150(2)
_diffrn_detector_area_resol_mean 9
_diffrn_measured_fraction_theta_full 0.991
_diffrn_measured_fraction_theta_max 0.991
_diffrn_measurement_device_type 'Bruker-Nonius KappaCCD'
_diffrn_measurement_method '\f scnas and \w scans with \k offsets'
_diffrn_radiation_monochromator graphite
_diffrn_radiation_source 'fine-focus sealed tube'
_diffrn_radiation_type MoK\a
_diffrn_radiation_wavelength 0.71073
_diffrn_reflns_av_R_equivalents 0.0538
_diffrn_reflns_av_sigmaI/netI 0.0473
_diffrn_reflns_limit_h_max 17
_diffrn_reflns_limit_h_min -17
_diffrn_reflns_limit_k_max 12
_diffrn_reflns_limit_k_min -12
_diffrn_reflns_limit_l_max 17
_diffrn_reflns_limit_l_min -17
_diffrn_reflns_number 12104
_diffrn_reflns_theta_full 27.50
_diffrn_reflns_theta_max 27.50
_diffrn_reflns_theta_min 2.56
_diffrn_standards_number 0
_exptl_absorpt_coefficient_mu 0.959
_exptl_absorpt_correction_T_max 0.847
_exptl_absorpt_correction_T_min 0.644
_exptl_absorpt_correction_type multi-scan
_exptl_absorpt_process_details
;
multi-scan from symmetry-related measurements
Sortav (Blessing 1995)
;
_exptl_crystal_colour 'pale yellow'
_exptl_crystal_density_diffrn 1.426
_exptl_crystal_density_method 'not measured'
_exptl_crystal_description block
_exptl_crystal_F_000 776
_exptl_crystal_size_max 0.30
_exptl_crystal_size_mid 0.26
_exptl_crystal_size_min 0.18
_refine_diff_density_max 0.413
_refine_diff_density_min -0.574
_refine_diff_density_rms 0.075
_refine_ls_extinction_method none
_refine_ls_goodness_of_fit_ref 1.044
_refine_ls_hydrogen_treatment mixed
_refine_ls_matrix_type full
_refine_ls_number_parameters 229
_refine_ls_number_reflns 3982
_refine_ls_number_restraints 0
_refine_ls_restrained_S_all 1.044
_refine_ls_R_factor_all 0.0518
_refine_ls_R_factor_gt 0.0377
_refine_ls_shift/su_max 0.001
_refine_ls_shift/su_mean 0.000
_refine_ls_structure_factor_coef Fsqd
_refine_ls_weighting_details 'calc w=1/[\s^2^(Fo^2^)+(0.0526P)^2^+0.6683P] where P=(Fo^2^+2Fc^2^)/3'
_refine_ls_weighting_scheme calc
_refine_ls_wR_factor_gt 0.0943
_refine_ls_wR_factor_ref 0.1033
_reflns_number_gt 3206
_reflns_number_total 3982
_reflns_threshold_expression I>2\s(I)
_cod_data_source_file b718918d.txt
_cod_data_source_block k06160
_cod_depositor_comments
;
The following automatic conversions were performed:
'_symmetry_cell_setting' value 'Monoclinic' changed to 'monoclinic'
according to '/home/saulius/struct/CIF-dictionaries/cif_core.dic'
dictionary named 'cif_core.dic' version 2.4.1 from 2010-06-29.

Automatic conversion script
Id: cif_fix_enum 1527 2010-12-29 10:47:43Z saulius 
;
_cod_original_sg_symbol_H-M 'P 21/n'
_cod_database_code 7003711

loop_
_symmetry_equiv_pos_as_xyz
'x, y, z'
'-x+1/2, y+1/2, -z+1/2'
'-x, -y, -z'
'x-1/2, -y-1/2, z-1/2'

loop_
_atom_site_label
_atom_site_type_symbol
_atom_site_fract_x
_atom_site_fract_y
_atom_site_fract_z
_atom_site_U_iso_or_equiv
_atom_site_adp_type
_atom_site_occupancy
_atom_site_symmetry_multiplicity
_atom_site_calc_flag
_atom_site_refinement_flags
_atom_site_disorder_assembly
_atom_site_disorder_group
Fe1 Fe 0.39439(2) 0.10625(3) 0.11557(2) 0.01999(11) Uani 1 1 d . . .
P1 P 0.45628(4) 0.18719(5) 0.27245(4) 0.01877(14) Uani 1 1 d . . .
O1 O 0.54336(14) -0.11541(16) 0.15670(12) 0.0332(4) Uani 1 1 d . . .
O2 O 0.53554(13) 0.27384(18) 0.03237(11) 0.0364(4) Uani 1 1 d . . .
C1 C 0.26076(18) 0.1954(3) 0.02710(19) 0.0384(6) Uani 1 1 d . . .
H1A H 0.2581 0.2852 -0.0067 0.046 Uiso 1 1 calc R . .
C2 C 0.27937(18) 0.0691(3) -0.01466(18) 0.0381(6) Uani 1 1 d . . .
H2A H 0.2915 0.0538 -0.0828 0.046 Uiso 1 1 calc R . .
C3 C 0.27382(18) -0.0313(3) 0.05657(19) 0.0361(6) Uani 1 1 d . . .
H3A H 0.2820 -0.1309 0.0481 0.043 Uiso 1 1 calc R . .
C4 C 0.25344(17) 0.0337(3) 0.14184(18) 0.0343(6) Uani 1 1 d . . .
H4A H 0.2440 -0.0122 0.2038 0.041 Uiso 1 1 calc R . .
C5 C 0.24475(17) 0.1734(3) 0.12254(19) 0.0349(6) Uani 1 1 d . . .
H5A H 0.2283 0.2442 0.1684 0.042 Uiso 1 1 calc R . .
C6 C 0.48466(17) -0.0282(2) 0.14198(15) 0.0245(5) Uani 1 1 d . . .
C7 C 0.48041(17) 0.2090(2) 0.06626(15) 0.0258(5) Uani 1 1 d . . .
C8 C 0.46871(16) 0.3723(2) 0.27749(15) 0.0210(4) Uani 1 1 d . . .
C9 C 0.42544(16) 0.4580(2) 0.19850(16) 0.0246(4) Uani 1 1 d . . .
H9A H 0.3902 0.4207 0.1367 0.029 Uiso 1 1 calc R . .
C10 C 0.43375(18) 0.5978(2) 0.20993(18) 0.0276(5) Uani 1 1 d . . .
H10A H 0.4046 0.6553 0.1557 0.033 Uiso 1 1 calc R . .
C11 C 0.48409(17) 0.6537(2) 0.29955(17) 0.0283(5) Uani 1 1 d . . .
H11A H 0.4895 0.7491 0.3070 0.034 Uiso 1 1 calc R . .
C12 C 0.52684(17) 0.5692(2) 0.37874(17) 0.0283(5) Uani 1 1 d . . .
H12A H 0.5612 0.6070 0.4406 0.034 Uiso 1 1 calc R . .
C13 C 0.51941(17) 0.4304(2) 0.36764(16) 0.0250(5) Uani 1 1 d . . .
H13A H 0.5492 0.3736 0.4221 0.030 Uiso 1 1 calc R . .
C14 C 0.59222(16) 0.1332(2) 0.31246(15) 0.0204(4) Uani 1 1 d . . .
C15 C 0.67100(16) 0.1898(2) 0.27152(16) 0.0241(4) Uani 1 1 d . . .
H15A H 0.6555 0.2646 0.2275 0.029 Uiso 1 1 calc R . .
C16 C 0.77091(18) 0.1376(2) 0.29478(18) 0.0310(5) Uani 1 1 d . . .
H16A H 0.8233 0.1758 0.2658 0.037 Uiso 1 1 calc R . .
C17 C 0.79494(18) 0.0301(2) 0.36013(19) 0.0346(6) Uani 1 1 d . . .
H17A H 0.8637 -0.0054 0.3760 0.042 Uiso 1 1 calc R . .
C18 C 0.71884(19) -0.0255(2) 0.40219(18) 0.0341(5) Uani 1 1 d . . .
H18A H 0.7353 -0.0992 0.4471 0.041 Uiso 1 1 calc R . .
C19 C 0.61769(17) 0.0263(2) 0.37910(16) 0.0271(5) Uani 1 1 d . . .
H19A H 0.5659 -0.0117 0.4091 0.033 Uiso 1 1 calc R . .
B1 B 0.3802(2) 0.1341(3) 0.37266(19) 0.0277(5) Uani 1 1 d . . .
H1 H 0.433(2) 0.173(3) 0.447(2) 0.039(7) Uiso 1 1 d . . .
H2 H 0.302(2) 0.187(3) 0.351(2) 0.046(8) Uiso 1 1 d . . .
H3 H 0.369(2) 0.025(3) 0.3684(19) 0.040(7) Uiso 1 1 d . . .

loop_
_atom_site_aniso_label
_atom_site_aniso_U_11
_atom_site_aniso_U_22
_atom_site_aniso_U_33
_atom_site_aniso_U_23
_atom_site_aniso_U_13
_atom_site_aniso_U_12
Fe1 0.01961(18) 0.02245(18) 0.01725(17) 0.00086(11) 0.00273(12) -0.00347(11)
P1 0.0190(3) 0.0208(3) 0.0164(3) 0.0014(2) 0.00380(19) -0.0002(2)
O1 0.0396(10) 0.0274(9) 0.0312(9) -0.0023(7) 0.0053(7) 0.0070(7)
O2 0.0438(10) 0.0429(10) 0.0251(9) -0.0029(7) 0.0133(7) -0.0197(8)
C1 0.0252(12) 0.0393(14) 0.0439(15) 0.0145(11) -0.0067(10) -0.0044(10)
C2 0.0267(12) 0.0600(17) 0.0241(12) -0.0032(11) -0.0019(9) -0.0117(12)
C3 0.0236(12) 0.0332(13) 0.0480(15) -0.0065(11) 0.0002(10) -0.0111(10)
C4 0.0203(11) 0.0495(15) 0.0315(13) 0.0068(11) 0.0021(9) -0.0126(11)
C5 0.0163(10) 0.0421(14) 0.0433(14) -0.0083(11) -0.0002(9) -0.0009(10)
C6 0.0300(11) 0.0264(11) 0.0175(10) -0.0018(9) 0.0063(8) -0.0066(10)
C7 0.0281(11) 0.0295(12) 0.0179(10) -0.0056(9) 0.0015(8) -0.0038(9)
C8 0.0188(10) 0.0221(10) 0.0233(11) -0.0008(8) 0.0069(8) -0.0001(8)
C9 0.0246(11) 0.0280(11) 0.0216(11) 0.0024(9) 0.0062(8) 0.0020(9)
C10 0.0279(12) 0.0248(11) 0.0323(12) 0.0077(9) 0.0113(9) 0.0029(9)
C11 0.0287(11) 0.0226(11) 0.0370(13) -0.0018(10) 0.0147(10) -0.0005(9)
C12 0.0245(11) 0.0299(12) 0.0305(12) -0.0070(10) 0.0060(9) -0.0017(9)
C13 0.0250(11) 0.0262(11) 0.0229(11) 0.0002(9) 0.0033(8) 0.0023(9)
C14 0.0222(10) 0.0198(10) 0.0177(10) -0.0025(8) 0.0014(8) 0.0010(8)
C15 0.0248(11) 0.0253(11) 0.0218(11) -0.0005(9) 0.0040(8) -0.0008(9)
C16 0.0231(11) 0.0342(13) 0.0368(13) -0.0084(10) 0.0088(9) -0.0016(10)
C17 0.0256(12) 0.0302(13) 0.0441(14) -0.0093(11) -0.0007(10) 0.0088(10)
C18 0.0368(13) 0.0244(12) 0.0360(13) 0.0020(10) -0.0030(10) 0.0065(10)
C19 0.0308(12) 0.0231(11) 0.0258(11) 0.0003(9) 0.0027(9) -0.0007(9)
B1 0.0301(14) 0.0332(14) 0.0213(13) 0.0031(10) 0.0095(10) -0.0029(11)

loop_
_atom_type_symbol
_atom_type_description
_atom_type_scat_dispersion_real
_atom_type_scat_dispersion_imag
_atom_type_scat_source
C C 0.0033 0.0016 'International Tables Vol C Tables 4.2.6.8 and 6.1.1.4'
H H 0.0000 0.0000 'International Tables Vol C Tables 4.2.6.8 and 6.1.1.4'
O O 0.0106 0.0060 'International Tables Vol C Tables 4.2.6.8 and 6.1.1.4'
P P 0.1023 0.0942 'International Tables Vol C Tables 4.2.6.8 and 6.1.1.4'
B B 0.0013 0.0007 'International Tables Vol C Tables 4.2.6.8 and 6.1.1.4'
Fe Fe 0.3463 0.8444 'International Tables Vol C Tables 4.2.6.8 and 6.1.1.4'

loop_
_geom_angle_atom_site_label_1
_geom_angle_atom_site_label_2
_geom_angle_atom_site_label_3
_geom_angle
_geom_angle_site_symmetry_1
_geom_angle_site_symmetry_3
_geom_angle_publ_flag
C6 Fe1 C7 92.97(10) . . ?
C6 Fe1 C4 106.75(10) . . ?
C7 Fe1 C4 158.78(10) . . ?
C6 Fe1 C1 150.98(10) . . ?
C7 Fe1 C1 93.49(10) . . ?
C4 Fe1 C1 65.45(10) . . ?
C6 Fe1 C5 145.37(10) . . ?
C7 Fe1 C5 121.66(10) . . ?
C4 Fe1 C5 39.13(10) . . ?
C1 Fe1 C5 38.86(10) . . ?
C6 Fe1 C2 111.56(10) . . ?
C7 Fe1 C2 99.89(10) . . ?
C4 Fe1 C2 65.96(10) . . ?
C1 Fe1 C2 39.42(11) . . ?
C5 Fe1 C2 65.90(10) . . ?
C6 Fe1 C3 90.51(10) . . ?
C7 Fe1 C3 135.49(10) . . ?
C4 Fe1 C3 39.40(10) . . ?
C1 Fe1 C3 65.48(10) . . ?
C5 Fe1 C3 65.71(10) . . ?
C2 Fe1 C3 39.06(10) . . ?
C6 Fe1 P1 89.22(7) . . ?
C7 Fe1 P1 92.33(7) . . ?
C4 Fe1 P1 95.63(7) . . ?
C1 Fe1 P1 118.72(8) . . ?
C5 Fe1 P1 89.18(7) . . ?
C2 Fe1 P1 155.06(8) . . ?
C3 Fe1 P1 132.11(8) . . ?
C14 P1 C8 101.89(9) . . ?
C14 P1 B1 109.26(11) . . ?
C8 P1 B1 107.23(11) . . ?
C14 P1 Fe1 107.58(7) . . ?
C8 P1 Fe1 113.26(7) . . ?
B1 P1 Fe1 116.58(8) . . ?
C5 C1 C2 108.8(2) . . ?
C5 C1 Fe1 70.67(13) . . ?
C2 C1 Fe1 70.65(14) . . ?
C3 C2 C1 107.2(2) . . ?
C3 C2 Fe1 70.54(13) . . ?
C1 C2 Fe1 69.92(13) . . ?
C2 C3 C4 108.0(2) . . ?
C2 C3 Fe1 70.40(13) . . ?
C4 C3 Fe1 69.74(13) . . ?
C5 C4 C3 108.0(2) . . ?
C5 C4 Fe1 70.66(13) . . ?
C3 C4 Fe1 70.86(13) . . ?
C1 C5 C4 108.0(2) . . ?
C1 C5 Fe1 70.46(14) . . ?
C4 C5 Fe1 70.20(13) . . ?
O1 C6 Fe1 178.31(18) . . ?
O2 C7 Fe1 178.45(19) . . ?
C13 C8 C9 118.45(19) . . ?
C13 C8 P1 117.64(16) . . ?
C9 C8 P1 123.81(16) . . ?
C10 C9 C8 120.3(2) . . ?
C11 C10 C9 120.5(2) . . ?
C10 C11 C12 119.6(2) . . ?
C13 C12 C11 120.2(2) . . ?
C12 C13 C8 121.0(2) . . ?
C19 C14 C15 118.6(2) . . ?
C19 C14 P1 119.72(16) . . ?
C15 C14 P1 121.53(16) . . ?
C16 C15 C14 120.5(2) . . ?
C15 C16 C17 120.3(2) . . ?
C18 C17 C16 119.9(2) . . ?
C17 C18 C19 120.3(2) . . ?
C14 C19 C18 120.4(2) . . ?

loop_
_geom_bond_atom_site_label_1
_geom_bond_atom_site_label_2
_geom_bond_distance
_geom_bond_site_symmetry_2
_geom_bond_publ_flag
Fe1 C6 1.766(2) . ?
Fe1 C7 1.767(2) . ?
Fe1 C4 2.096(2) . ?
Fe1 C1 2.099(2) . ?
Fe1 C5 2.102(2) . ?
Fe1 C2 2.109(2) . ?
Fe1 C3 2.111(2) . ?
Fe1 P1 2.2822(6) . ?
P1 C14 1.831(2) . ?
P1 C8 1.837(2) . ?
P1 B1 1.953(3) . ?
O1 C6 1.145(3) . ?
O2 C7 1.144(3) . ?
C1 C5 1.397(4) . ?
C1 C2 1.419(4) . ?
C2 C3 1.410(4) . ?
C3 C4 1.418(4) . ?
C4 C5 1.406(4) . ?
C8 C13 1.398(3) . ?
C8 C9 1.398(3) . ?
C9 C10 1.393(3) . ?
C10 C11 1.382(3) . ?
C11 C12 1.391(3) . ?
C12 C13 1.381(3) . ?
C14 C19 1.392(3) . ?
C14 C15 1.404(3) . ?
C15 C16 1.383(3) . ?
C16 C17 1.384(4) . ?
C17 C18 1.379(4) . ?
C18 C19 1.396(3) . ?
